data_4086487
loop_
_publ_author_name
'Cook, Timothy D.'
'Natoli, Sean N.'
'Fanwick, Phillip E.'
'Ren, Tong'

_publ_section_title
;
 CoIII(cyclam) Oligoynyls: Monomeric Oligoynyl Complexes and Dimeric
 Complexes with an Oligoyn-diyl Bridge
;
_journal_name_full Organometallics
_journal_paper_doi 10.1021/acs.organomet.6b00219
_journal_year 2016
_chemical_formula_moiety 'C26 H48 Cl2 Co2 N8, 4(C H4 O), 2(Cl)'
_chemical_formula_sum 'C30 H64 Cl4 Co2 N8 O4'
_chemical_formula_weight 860.55
_space_group_crystal_system triclinic
_space_group_IT_number 2
_space_group_name_Hall '-P 1'
_space_group_name_H-M_alt 'P -1'
_symmetry_space_group_name_Hall '-P 1'
_symmetry_space_group_name_H-M 'P -1'
_atom_sites_solution_hydrogens geom
_atom_sites_solution_primary direct
_atom_sites_solution_secondary difmap
_audit_creation_method SHELXL-2014/7
_cell_angle_alpha 63.560(3)
_cell_angle_beta 73.330(3)
_cell_angle_gamma 75.371(3)
_cell_formula_units_Z 2
_cell_length_a 10.7889(6)
_cell_length_b 14.3914(9)
_cell_length_c 15.0470(9)
_cell_measurement_reflns_used 20071
_cell_measurement_temperature 150(2)
_cell_measurement_theta_max 28.235
_cell_measurement_theta_min 1.992
_cell_volume 1982.7(2)
_computing_cell_refinement 'HKL3000 (Otwinowski & Minor, 1997)'
_computing_data_collection 'Nonius Collect (Nonius, 1998)'
_computing_data_reduction 'HKL3000 (Otwinowski & Minor, 1997)'
_computing_structure_refinement
;  
SHELXL-2014/7 (Sheldrick, 2014), 
SHELXLE Rev714 (H\"ubschle et al., 2011)
;
_computing_structure_solution 'SHELXS-97 (Sheldrick, 2008)'
_diffrn_ambient_temperature 150(2)
_diffrn_measured_fraction_theta_full 0.999
_diffrn_measured_fraction_theta_max 0.976
_diffrn_measurement_device_type 'Nonius Kappa CCD diffractometer'
_diffrn_measurement_method '\w and \f scans'
_diffrn_radiation_monochromator graphite
_diffrn_radiation_type MoK\a
_diffrn_radiation_wavelength 0.71073
_diffrn_reflns_av_R_equivalents 0.038
_diffrn_reflns_av_unetI/netI 0.0588
_diffrn_reflns_Laue_measured_fraction_full 0.999
_diffrn_reflns_Laue_measured_fraction_max 0.976
_diffrn_reflns_limit_h_max 14
_diffrn_reflns_limit_h_min 0
_diffrn_reflns_limit_k_max 19
_diffrn_reflns_limit_k_min -18
_diffrn_reflns_limit_l_max 19
_diffrn_reflns_limit_l_min -18
_diffrn_reflns_number 9560
_diffrn_reflns_point_group_measured_fraction_full 0.999
_diffrn_reflns_point_group_measured_fraction_max 0.976
_diffrn_reflns_theta_full 25.242
_diffrn_reflns_theta_max 28.235
_diffrn_reflns_theta_min 1.543
_diffrn_source 'fine focus X-ray tube'
_exptl_absorpt_coefficient_mu 1.150
_exptl_absorpt_correction_T_max 0.795
_exptl_absorpt_correction_T_min 0.113
_exptl_absorpt_correction_type multi-scan
_exptl_absorpt_process_details 'SCALEPACK (Otwinowski & Minor, 1997)'
_exptl_crystal_colour orange
_exptl_crystal_density_diffrn 1.441
_exptl_crystal_description needle
_exptl_crystal_F_000 908
_exptl_crystal_size_max 0.600
_exptl_crystal_size_mid 0.200
_exptl_crystal_size_min 0.200
_refine_diff_density_max 1.377
_refine_diff_density_min -0.624
_refine_diff_density_rms 0.107
_refine_ls_extinction_method none
_refine_ls_goodness_of_fit_ref 0.958
_refine_ls_hydrogen_treatment constr
_refine_ls_matrix_type full
_refine_ls_number_parameters 441
_refine_ls_number_reflns 9560
_refine_ls_number_restraints 0
_refine_ls_restrained_S_all 0.958
_refine_ls_R_factor_all 0.0711
_refine_ls_R_factor_gt 0.0475
_refine_ls_shift/su_max 0.001
_refine_ls_shift/su_mean 0.000
_refine_ls_structure_factor_coef Fsqd
_refine_ls_weighting_details 'w=1/[\s^2^(Fo^2^)+(0.0954P)^2^] where P=(Fo^2^+2Fc^2^)/3'
_refine_ls_weighting_scheme calc
_refine_ls_wR_factor_gt 0.1303
_refine_ls_wR_factor_ref 0.1413
_reflns_Friedel_coverage 0.000
_reflns_number_gt 6942
_reflns_number_total 9560
_reflns_threshold_expression 'I > 2\s(I)'
_cod_data_source_file om6b00219_si_003.cif
_cod_data_source_block tc191b_MZ
_cod_database_code 4086487
_shelx_shelxl_version_number 2014/7
_shelx_space_group_comment
;
The symmetry employed for this shelxl refinement is uniquely defined
by the following loop, which should always be used as a source of
symmetry information in preference to the above space-group names.
They are only intended as comments.
;
_shelx_estimated_absorpt_t_min 0.545
_shelx_estimated_absorpt_t_max 0.803

loop_
_space_group_symop_operation_xyz
'x, y, z'
'-x, -y, -z'

loop_
_atom_site_label
_atom_site_type_symbol
_atom_site_fract_x
_atom_site_fract_y
_atom_site_fract_z
_atom_site_U_iso_or_equiv
_atom_site_adp_type
_atom_site_occupancy
_atom_site_site_symmetry_order
_atom_site_calc_flag
_atom_site_refinement_flags_posn
_atom_site_refinement_flags_adp
Co11 Co 0.71065(4) 0.12677(3) 0.62701(3) 0.01825(11) Uani 1 1 d . .
Co21 Co 0.03763(3) 0.37303(3) 0.86448(3) 0.01710(11) Uani 1 1 d . .
Cl11 Cl 0.82016(7) 0.16788(5) 0.46136(5) 0.02413(16) Uani 1 1 d . .
Cl12 Cl 0.23168(7) 0.13124(6) 0.70710(6) 0.03427(19) Uani 1 1 d . .
Cl21 Cl 0.04128(7) 0.33533(5) 1.03101(5) 0.02199(15) Uani 1 1 d . .
Cl22 Cl 0.62651(8) 0.38157(7) 0.77841(7) 0.0405(2) Uani 1 1 d . .
O11 O 0.3117(4) -0.1101(2) 0.7967(2) 0.0631(8) Uani 1 1 d . .
H11O H 0.2925 -0.0455 0.7830 0.095 Uiso 1 1 calc R U
O12 O 0.5628(6) 0.6254(3) 0.7190(4) 0.1261(18) Uani 1 1 d . .
H12O H 0.6005 0.5636 0.7308 0.189 Uiso 1 1 calc R U
O21 O 0.1601(2) 0.13050(17) 0.51968(17) 0.0366(5) Uani 1 1 d . .
H21O H 0.1880 0.1206 0.5704 0.055 Uiso 1 1 calc R U
O22 O 0.3990(2) 0.36850(18) 0.96295(17) 0.0367(5) Uani 1 1 d . .
H22O H 0.4591 0.3784 0.9112 0.055 Uiso 1 1 calc R U
N11 N 0.8803(2) 0.11219(18) 0.66080(18) 0.0256(5) Uani 1 1 d . .
H11 H 0.9482 0.1169 0.5982 0.031 Uiso 1 1 calc R U
N12 N 0.6848(2) 0.27483(17) 0.60915(18) 0.0225(5) Uani 1 1 d . .
H12 H 0.6294 0.2785 0.6737 0.027 Uiso 1 1 calc R U
N13 N 0.5411(2) 0.14166(18) 0.59156(18) 0.0238(5) Uani 1 1 d . .
H13 H 0.4723 0.1359 0.6539 0.029 Uiso 1 1 calc R U
N14 N 0.7380(2) -0.02097(18) 0.64283(19) 0.0257(5) Uani 1 1 d . .
H14 H 0.7956 -0.0234 0.5785 0.031 Uiso 1 1 calc R U
N21 N 0.2259(2) 0.38278(17) 0.83111(17) 0.0206(5) Uani 1 1 d . .
H21 H 0.2470 0.3794 0.8931 0.025 Uiso 1 1 calc R U
N22 N 0.0932(2) 0.22308(17) 0.88693(18) 0.0215(5) Uani 1 1 d . .
H22 H 0.0916 0.2183 0.8230 0.026 Uiso 1 1 calc R U
N23 N -0.1517(2) 0.36363(18) 0.90002(18) 0.0234(5) Uani 1 1 d . .
H23 H -0.1762 0.3705 0.8379 0.028 Uiso 1 1 calc R U
N24 N -0.0160(2) 0.52208(17) 0.84280(17) 0.0201(5) Uani 1 1 d . .
H24 H -0.0084 0.5260 0.9057 0.024 Uiso 1 1 calc R U
C11 C 0.6272(3) 0.0883(2) 0.7634(2) 0.0215(6) Uani 1 1 d . .
C12 C 0.5759(3) 0.0567(2) 0.8534(2) 0.0222(6) Uani 1 1 d . .
C13 C 0.5225(3) 0.0183(2) 0.9552(2) 0.0225(6) Uani 1 1 d . .
C14 C 0.8795(3) 0.2063(2) 0.6790(2) 0.0312(7) Uani 1 1 d . .
H14A H 0.9699 0.2155 0.6727 0.037 Uiso 1 1 calc R U
H14B H 0.8297 0.1984 0.7478 0.037 Uiso 1 1 calc R U
C15 C 0.8151(3) 0.2994(2) 0.5996(2) 0.0296(7) Uani 1 1 d . .
H15A H 0.8052 0.3637 0.6111 0.035 Uiso 1 1 calc R U
H15B H 0.8686 0.3106 0.5310 0.035 Uiso 1 1 calc R U
C16 C 0.6218(3) 0.3565(2) 0.5260(2) 0.0303(7) Uani 1 1 d . .
H16A H 0.6803 0.3616 0.4604 0.036 Uiso 1 1 calc R U
H16B H 0.6103 0.4251 0.5301 0.036 Uiso 1 1 calc R U
C17 C 0.4913(3) 0.3355(2) 0.5285(2) 0.0341(7) Uani 1 1 d . .
H17A H 0.4495 0.3977 0.4772 0.041 Uiso 1 1 calc R U
H17B H 0.4349 0.3260 0.5958 0.041 Uiso 1 1 calc R U
C18 C 0.4982(3) 0.2395(2) 0.5082(2) 0.0298(7) Uani 1 1 d . .
H18A H 0.4110 0.2364 0.5012 0.036 Uiso 1 1 calc R U
H18B H 0.5604 0.2455 0.4437 0.036 Uiso 1 1 calc R U
C19 C 0.5449(3) 0.0493(2) 0.5713(2) 0.0299(7) Uani 1 1 d . .
H19A H 0.5952 0.0593 0.5021 0.036 Uiso 1 1 calc R U
H19B H 0.4551 0.0396 0.5764 0.036 Uiso 1 1 calc R U
C21 C 0.0329(3) 0.4090(2) 0.7297(2) 0.0211(6) Uani 1 1 d . .
C22 C 0.0217(3) 0.4414(2) 0.6420(2) 0.0224(6) Uani 1 1 d . .
C23 C 0.0074(3) 0.4817(2) 0.5436(2) 0.0233(6) Uani 1 1 d . .
C24 C 0.2997(3) 0.2868(2) 0.8165(2) 0.0250(6) Uani 1 1 d . .
H24A H 0.3912 0.2763 0.8235 0.030 Uiso 1 1 calc R U
H24B H 0.3002 0.2931 0.7481 0.030 Uiso 1 1 calc R U
C25 C 0.2318(3) 0.1956(2) 0.8969(2) 0.0243(6) Uani 1 1 d . .
H25A H 0.2718 0.1304 0.8863 0.029 Uiso 1 1 calc R U
H25B H 0.2386 0.1847 0.9652 0.029 Uiso 1 1 calc R U
C26 C 0.0140(3) 0.1441(2) 0.9705(2) 0.0278(6) Uani 1 1 d . .
H26A H 0.0217 0.1400 1.0361 0.033 Uiso 1 1 calc R U
H26B H 0.0494 0.0744 0.9684 0.033 Uiso 1 1 calc R U
C27 C -0.1291(3) 0.1698(2) 0.9640(2) 0.0321(7) Uani 1 1 d . .
H27A H -0.1739 0.1092 1.0140 0.039 Uiso 1 1 calc R U
H27B H -0.1361 0.1809 0.8957 0.039 Uiso 1 1 calc R U
C28 C -0.1982(3) 0.2666(2) 0.9839(2) 0.0295(7) Uani 1 1 d . .
H28A H -0.2937 0.2719 0.9914 0.035 Uiso 1 1 calc R U
H28B H -0.1820 0.2598 1.0482 0.035 Uiso 1 1 calc R U
C29 C -0.2218(3) 0.4574(2) 0.9201(2) 0.0273(6) Uani 1 1 d . .
H29A H -0.2163 0.4479 0.9883 0.033 Uiso 1 1 calc R U
H29B H -0.3151 0.4686 0.9172 0.033 Uiso 1 1 calc R U
C110 C 0.6093(3) -0.0453(2) 0.6485(3) 0.0323(7) Uani 1 1 d . .
H11A H 0.5546 -0.0599 0.7172 0.039 Uiso 1 1 calc R U
H11B H 0.6214 -0.1077 0.6333 0.039 Uiso 1 1 calc R U
C111 C 0.8005(3) -0.1031(2) 0.7264(2) 0.0330(7) Uani 1 1 d . .
H11C H 0.8120 -0.1716 0.7223 0.040 Uiso 1 1 calc R U
H11D H 0.7421 -0.1079 0.7920 0.040 Uiso 1 1 calc R U
C112 C 0.9321(3) -0.0809(2) 0.7230(2) 0.0358(7) Uani 1 1 d . .
H11E H 0.9877 -0.0705 0.6552 0.043 Uiso 1 1 calc R U
H11F H 0.9751 -0.1430 0.7736 0.043 Uiso 1 1 calc R U
C113 C 0.9238(3) 0.0146(2) 0.7439(2) 0.0304(7) Uani 1 1 d . .
H11G H 0.8615 0.0080 0.8084 0.037 Uiso 1 1 calc R U
H11H H 1.0107 0.0182 0.7511 0.037 Uiso 1 1 calc R U
C114 C 0.2767(4) -0.1322(3) 0.7253(3) 0.0452(9) Uani 1 1 d . .
H11I H 0.3559 -0.1562 0.6848 0.068 Uiso 1 1 calc R U
H11J H 0.2296 -0.0686 0.6807 0.068 Uiso 1 1 calc R U
H11K H 0.2204 -0.1871 0.7609 0.068 Uiso 1 1 calc R U
C115 C 0.4971(6) 0.6333(4) 0.8078(5) 0.094(2) Uani 1 1 d . .
H11L H 0.4443 0.5762 0.8476 0.141 Uiso 1 1 calc R U
H11M H 0.4399 0.7009 0.7935 0.141 Uiso 1 1 calc R U
H11N H 0.5599 0.6284 0.8461 0.141 Uiso 1 1 calc R U
C210 C -0.1576(3) 0.5500(2) 0.8402(2) 0.0270(6) Uani 1 1 d . .
H21A H -0.1711 0.5644 0.7726 0.032 Uiso 1 1 calc R U
H21B H -0.1949 0.6133 0.8547 0.032 Uiso 1 1 calc R U
C211 C 0.0608(3) 0.6013(2) 0.7578(2) 0.0260(6) Uani 1 1 d . .
H21C H 0.0248 0.6713 0.7592 0.031 Uiso 1 1 calc R U
H21D H 0.0523 0.6040 0.6929 0.031 Uiso 1 1 calc R U
C212 C 0.2040(3) 0.5765(2) 0.7636(2) 0.0265(6) Uani 1 1 d . .
H21E H 0.2113 0.5675 0.8312 0.032 Uiso 1 1 calc R U
H21F H 0.2484 0.6368 0.7123 0.032 Uiso 1 1 calc R U
C213 C 0.2735(3) 0.4785(2) 0.7462(2) 0.0243(6) Uani 1 1 d . .
H21G H 0.2585 0.4837 0.6821 0.029 Uiso 1 1 calc R U
H21H H 0.3688 0.4731 0.7396 0.029 Uiso 1 1 calc R U
C214 C 0.1528(3) 0.2383(2) 0.4535(3) 0.0376(8) Uani 1 1 d . .
H21I H 0.1284 0.2809 0.4933 0.056 Uiso 1 1 calc R U
H21J H 0.0868 0.2564 0.4129 0.056 Uiso 1 1 calc R U
H21K H 0.2381 0.2521 0.4084 0.056 Uiso 1 1 calc R U
C215 C 0.4174(4) 0.2627(3) 1.0317(3) 0.0447(9) Uani 1 1 d . .
H21L H 0.4698 0.2553 1.0786 0.067 Uiso 1 1 calc R U
H21M H 0.4629 0.2187 0.9943 0.067 Uiso 1 1 calc R U
H21N H 0.3322 0.2405 1.0701 0.067 Uiso 1 1 calc R U

loop_
_atom_site_aniso_label
_atom_site_aniso_U_11
_atom_site_aniso_U_22
_atom_site_aniso_U_33
_atom_site_aniso_U_23
_atom_site_aniso_U_13
_atom_site_aniso_U_12
Co11 0.0211(2) 0.01964(19) 0.01309(19) -0.00695(15) 0.00090(15) -0.00578(15)
Co21 0.0208(2) 0.01831(19) 0.01278(19) -0.00642(15) -0.00350(15) -0.00336(14)
Cl11 0.0292(4) 0.0261(3) 0.0149(3) -0.0088(3) 0.0026(3) -0.0074(3)
Cl12 0.0281(4) 0.0469(5) 0.0388(5) -0.0283(4) -0.0047(3) -0.0049(3)
Cl21 0.0294(4) 0.0230(3) 0.0143(3) -0.0073(3) -0.0053(3) -0.0042(3)
Cl22 0.0269(4) 0.0661(6) 0.0427(5) -0.0375(5) -0.0033(4) -0.0047(4)
O11 0.101(3) 0.0479(16) 0.0407(16) -0.0083(13) -0.0216(17) -0.0205(17)
O12 0.190(6) 0.070(3) 0.083(3) 0.021(2) -0.051(3) -0.032(3)
O21 0.0462(14) 0.0361(12) 0.0317(13) -0.0152(11) -0.0112(11) -0.0059(11)
O22 0.0360(13) 0.0425(13) 0.0306(13) -0.0147(11) -0.0015(10) -0.0099(10)
N11 0.0259(13) 0.0291(13) 0.0224(13) -0.0124(11) -0.0018(11) -0.0047(10)
N12 0.0275(13) 0.0216(12) 0.0179(12) -0.0089(10) 0.0005(10) -0.0069(10)
N13 0.0265(13) 0.0282(12) 0.0219(13) -0.0143(11) -0.0041(10) -0.0054(10)
N14 0.0313(14) 0.0223(12) 0.0216(13) -0.0103(10) 0.0016(11) -0.0058(10)
N21 0.0252(12) 0.0215(11) 0.0172(12) -0.0096(10) -0.0032(10) -0.0049(9)
N22 0.0264(12) 0.0208(11) 0.0186(12) -0.0090(10) -0.0040(10) -0.0044(9)
N23 0.0219(12) 0.0276(13) 0.0232(13) -0.0118(11) -0.0050(10) -0.0041(10)
N24 0.0262(12) 0.0185(11) 0.0171(12) -0.0081(9) -0.0070(10) -0.0007(9)
C11 0.0216(14) 0.0215(13) 0.0215(15) -0.0089(12) -0.0027(12) -0.0044(11)
C12 0.0230(14) 0.0214(13) 0.0182(15) -0.0063(11) -0.0009(12) -0.0033(11)
C13 0.0203(14) 0.0232(14) 0.0213(13) -0.0089(12) -0.0023(11) -0.0012(11)
C14 0.0264(16) 0.0407(18) 0.0361(18) -0.0236(15) -0.0026(14) -0.0097(14)
C15 0.0303(16) 0.0328(16) 0.0315(17) -0.0187(14) 0.0046(14) -0.0157(13)
C16 0.0402(18) 0.0206(14) 0.0232(16) -0.0069(12) -0.0027(14) -0.0006(13)
C17 0.0373(18) 0.0327(17) 0.0254(17) -0.0100(14) -0.0083(14) 0.0054(14)
C18 0.0297(16) 0.0370(17) 0.0221(16) -0.0107(13) -0.0082(13) -0.0027(13)
C19 0.0284(16) 0.0382(17) 0.0327(18) -0.0229(15) 0.0001(13) -0.0116(14)
C21 0.0235(14) 0.0196(13) 0.0208(14) -0.0074(11) -0.0054(11) -0.0045(11)
C22 0.0297(15) 0.0235(14) 0.0155(14) -0.0070(11) -0.0036(12) -0.0090(12)
C23 0.0288(15) 0.0237(14) 0.0203(14) -0.0074(12) -0.0055(12) -0.0111(12)
C24 0.0225(14) 0.0281(15) 0.0254(16) -0.0143(13) -0.0034(12) -0.0004(12)
C25 0.0270(15) 0.0215(14) 0.0263(16) -0.0113(12) -0.0096(13) 0.0015(11)
C26 0.0356(17) 0.0194(14) 0.0235(16) -0.0042(12) -0.0010(13) -0.0099(12)
C27 0.0376(18) 0.0306(16) 0.0299(17) -0.0109(14) -0.0011(14) -0.0168(14)
C28 0.0274(16) 0.0333(16) 0.0239(16) -0.0076(13) 0.0000(13) -0.0114(13)
C29 0.0216(14) 0.0317(16) 0.0300(17) -0.0149(13) -0.0065(13) 0.0004(12)
C110 0.0356(17) 0.0285(16) 0.0357(18) -0.0184(14) 0.0069(14) -0.0152(14)
C111 0.0448(19) 0.0179(14) 0.0214(16) -0.0018(12) 0.0005(14) 0.0003(13)
C112 0.0392(18) 0.0290(16) 0.0233(17) -0.0040(13) -0.0028(14) 0.0051(14)
C113 0.0259(15) 0.0388(17) 0.0203(15) -0.0095(13) -0.0058(13) 0.0027(13)
C114 0.049(2) 0.043(2) 0.045(2) -0.0202(18) -0.0092(18) -0.0038(17)
C115 0.103(5) 0.054(3) 0.146(6) -0.033(4) -0.086(5) 0.009(3)
C210 0.0293(16) 0.0256(15) 0.0276(16) -0.0123(13) -0.0117(13) 0.0033(12)
C211 0.0393(17) 0.0187(13) 0.0180(14) -0.0045(11) -0.0070(13) -0.0053(12)
C212 0.0368(17) 0.0251(15) 0.0175(14) -0.0061(12) -0.0020(13) -0.0128(13)
C213 0.0262(15) 0.0252(14) 0.0179(14) -0.0052(12) 0.0007(12) -0.0103(12)
C214 0.0381(19) 0.0371(18) 0.0339(19) -0.0138(15) -0.0052(15) -0.0027(15)
C215 0.044(2) 0.049(2) 0.038(2) -0.0094(17) -0.0078(17) -0.0153(17)

loop_
_atom_type_symbol
_atom_type_description
_atom_type_scat_dispersion_real
_atom_type_scat_dispersion_imag
_atom_type_scat_source
C C 0.0033 0.0016 'International Tables Vol C Tables 4.2.6.8 and 6.1.1.4'
H H 0.0000 0.0000 'International Tables Vol C Tables 4.2.6.8 and 6.1.1.4'
N N 0.0061 0.0033 'International Tables Vol C Tables 4.2.6.8 and 6.1.1.4'
Cl Cl 0.1484 0.1585 'International Tables Vol C Tables 4.2.6.8 and 6.1.1.4'
Co Co 0.3494 0.9721 'International Tables Vol C Tables 4.2.6.8 and 6.1.1.4'
O O 0.0106 0.0060 'International Tables Vol C Tables 4.2.6.8 and 6.1.1.4'

loop_
_geom_angle_atom_site_label_1
_geom_angle_atom_site_label_2
_geom_angle_atom_site_label_3
_geom_angle
_geom_angle_site_symmetry_1
C11 Co11 N11 91.06(11) .
C11 Co11 N12 90.13(11) .
N11 Co11 N12 86.60(10) .
C11 Co11 N13 89.54(11) .
N11 Co11 N13 179.40(10) .
N12 Co11 N13 93.48(10) .
C11 Co11 N14 90.70(11) .
N11 Co11 N14 93.30(10) .
N12 Co11 N14 179.16(10) .
N13 Co11 N14 86.61(10) .
C11 Co11 Cl11 177.51(9) .
N11 Co11 Cl11 87.32(7) .
N12 Co11 Cl11 91.66(7) .
N13 Co11 Cl11 92.08(7) .
N14 Co11 Cl11 87.50(7) .
C21 Co21 N21 92.58(11) .
C21 Co21 N24 89.56(10) .
N21 Co21 N24 93.50(9) .
C21 Co21 N23 88.29(11) .
N21 Co21 N23 179.06(10) .
N24 Co21 N23 86.13(9) .
C21 Co21 N22 90.84(10) .
N21 Co21 N22 85.99(9) .
N24 Co21 N22 179.36(9) .
N23 Co21 N22 94.38(9) .
C21 Co21 Cl21 177.71(8) .
N21 Co21 Cl21 87.49(7) .
N24 Co21 Cl21 88.14(7) .
N23 Co21 Cl21 91.63(7) .
N22 Co21 Cl21 91.45(7) .
C114 O11 H11O 109.5 .
C115 O12 H12O 109.5 .
C214 O21 H21O 109.5 .
C215 O22 H22O 109.5 .
C113 N11 C14 110.7(2) .
C113 N11 Co11 118.71(18) .
C14 N11 Co11 107.53(18) .
C113 N11 H11 106.4 .
C14 N11 H11 106.4 .
Co11 N11 H11 106.4 .
C16 N12 C15 110.0(2) .
C16 N12 Co11 118.71(18) .
C15 N12 Co11 106.90(18) .
C16 N12 H12 106.9 .
C15 N12 H12 106.9 .
Co11 N12 H12 106.9 .
C19 N13 C18 110.3(2) .
C19 N13 Co11 107.03(18) .
C18 N13 Co11 118.77(18) .
C19 N13 H13 106.7 .
C18 N13 H13 106.7 .
Co11 N13 H13 106.7 .
C111 N14 C110 110.9(2) .
C111 N14 Co11 118.40(19) .
C110 N14 Co11 107.13(18) .
C111 N14 H14 106.6 .
C110 N14 H14 106.6 .
Co11 N14 H14 106.6 .
C24 N21 C213 110.9(2) .
C24 N21 Co21 108.00(16) .
C213 N21 Co21 118.48(18) .
C24 N21 H21 106.2 .
C213 N21 H21 106.2 .
Co21 N21 H21 106.2 .
C25 N22 C26 110.7(2) .
C25 N22 Co21 107.71(16) .
C26 N22 Co21 118.65(18) .
C25 N22 H22 106.3 .
C26 N22 H22 106.3 .
Co21 N22 H22 106.3 .
C29 N23 C28 110.5(2) .
C29 N23 Co21 107.05(16) .
C28 N23 Co21 118.36(19) .
C29 N23 H23 106.8 .
C28 N23 H23 106.8 .
Co21 N23 H23 106.8 .
C211 N24 C210 111.6(2) .
C211 N24 Co21 118.91(18) .
C210 N24 Co21 108.42(16) .
C211 N24 H24 105.6 .
C210 N24 H24 105.6 .
Co21 N24 H24 105.6 .
C12 C11 Co11 176.0(2) .
C11 C12 C13 177.7(3) .
C13 C13 C12 178.1(4) 2_657
N11 C14 C15 106.6(2) .
N11 C14 H14A 110.4 .
C15 C14 H14A 110.4 .
N11 C14 H14B 110.4 .
C15 C14 H14B 110.4 .
H14A C14 H14B 108.6 .
N12 C15 C14 106.6(2) .
N12 C15 H15A 110.4 .
C14 C15 H15A 110.4 .
N12 C15 H15B 110.4 .
C14 C15 H15B 110.4 .
H15A C15 H15B 108.6 .
N12 C16 C17 113.2(2) .
N12 C16 H16A 108.9 .
C17 C16 H16A 108.9 .
N12 C16 H16B 108.9 .
C17 C16 H16B 108.9 .
H16A C16 H16B 107.7 .
C16 C17 C18 114.0(3) .
C16 C17 H17A 108.7 .
C18 C17 H17A 108.7 .
C16 C17 H17B 108.7 .
C18 C17 H17B 108.7 .
H17A C17 H17B 107.6 .
N13 C18 C17 111.2(2) .
N13 C18 H18A 109.4 .
C17 C18 H18A 109.4 .
N13 C18 H18B 109.4 .
C17 C18 H18B 109.4 .
H18A C18 H18B 108.0 .
N13 C19 C110 108.0(2) .
N13 C19 H19A 110.1 .
C110 C19 H19A 110.1 .
N13 C19 H19B 110.1 .
C110 C19 H19B 110.1 .
H19A C19 H19B 108.4 .
C22 C21 Co21 173.6(3) .
C21 C22 C23 177.7(3) .
C23 C23 C22 178.9(5) 2_566
N21 C24 C25 107.2(2) .
N21 C24 H24A 110.3 .
C25 C24 H24A 110.3 .
N21 C24 H24B 110.3 .
C25 C24 H24B 110.3 .
H24A C24 H24B 108.5 .
N22 C25 C24 106.3(2) .
N22 C25 H25A 110.5 .
C24 C25 H25A 110.5 .
N22 C25 H25B 110.5 .
C24 C25 H25B 110.5 .
H25A C25 H25B 108.7 .
N22 C26 C27 112.6(2) .
N22 C26 H26A 109.1 .
C27 C26 H26A 109.1 .
N22 C26 H26B 109.1 .
C27 C26 H26B 109.1 .
H26A C26 H26B 107.8 .
C26 C27 C28 113.1(2) .
C26 C27 H27A 109.0 .
C28 C27 H27A 109.0 .
C26 C27 H27B 109.0 .
C28 C27 H27B 109.0 .
H27A C27 H27B 107.8 .
N23 C28 C27 111.3(2) .
N23 C28 H28A 109.4 .
C27 C28 H28A 109.4 .
N23 C28 H28B 109.4 .
C27 C28 H28B 109.4 .
H28A C28 H28B 108.0 .
N23 C29 C210 107.5(2) .
N23 C29 H29A 110.2 .
C210 C29 H29A 110.2 .
N23 C29 H29B 110.2 .
C210 C29 H29B 110.2 .
H29A C29 H29B 108.5 .
N14 C110 C19 106.9(2) .
N14 C110 H11A 110.3 .
C19 C110 H11A 110.3 .
N14 C110 H11B 110.3 .
C19 C110 H11B 110.3 .
H11A C110 H11B 108.6 .
N14 C111 C112 112.4(2) .
N14 C111 H11C 109.1 .
C112 C111 H11C 109.1 .
N14 C111 H11D 109.1 .
C112 C111 H11D 109.1 .
H11C C111 H11D 107.9 .
C111 C112 C113 113.7(3) .
C111 C112 H11E 108.8 .
C113 C112 H11E 108.8 .
C111 C112 H11F 108.8 .
C113 C112 H11F 108.8 .
H11E C112 H11F 107.7 .
N11 C113 C112 111.0(2) .
N11 C113 H11G 109.4 .
C112 C113 H11G 109.4 .
N11 C113 H11H 109.4 .
C112 C113 H11H 109.4 .
H11G C113 H11H 108.0 .
O11 C114 H11I 109.5 .
O11 C114 H11J 109.5 .
H11I C114 H11J 109.5 .
O11 C114 H11K 109.5 .
H11I C114 H11K 109.5 .
H11J C114 H11K 109.5 .
O12 C115 H11L 109.5 .
O12 C115 H11M 109.5 .
H11L C115 H11M 109.5 .
O12 C115 H11N 109.5 .
H11L C115 H11N 109.5 .
H11M C115 H11N 109.5 .
N24 C210 C29 106.6(2) .
N24 C210 H21A 110.4 .
C29 C210 H21A 110.4 .
N24 C210 H21B 110.4 .
C29 C210 H21B 110.4 .
H21A C210 H21B 108.6 .
N24 C211 C212 111.8(2) .
N24 C211 H21C 109.3 .
C212 C211 H21C 109.3 .
N24 C211 H21D 109.3 .
C212 C211 H21D 109.3 .
H21C C211 H21D 107.9 .
C211 C212 C213 113.4(2) .
C211 C212 H21E 108.9 .
C213 C212 H21E 108.9 .
C211 C212 H21F 108.9 .
C213 C212 H21F 108.9 .
H21E C212 H21F 107.7 .
N21 C213 C212 111.2(2) .
N21 C213 H21G 109.4 .
C212 C213 H21G 109.4 .
N21 C213 H21H 109.4 .
C212 C213 H21H 109.4 .
H21G C213 H21H 108.0 .
O21 C214 H21I 109.5 .
O21 C214 H21J 109.5 .
H21I C214 H21J 109.5 .
O21 C214 H21K 109.5 .
H21I C214 H21K 109.5 .
H21J C214 H21K 109.5 .
O22 C215 H21L 109.5 .
O22 C215 H21M 109.5 .
H21L C215 H21M 109.5 .
O22 C215 H21N 109.5 .
H21L C215 H21N 109.5 .
H21M C215 H21N 109.5 .

loop_
_geom_bond_atom_site_label_1
_geom_bond_atom_site_label_2
_geom_bond_distance
_geom_bond_site_symmetry_2
Co11 C11 1.873(3) .
Co11 N11 1.974(2) .
Co11 N12 1.981(2) .
Co11 N13 1.984(2) .
Co11 N14 1.984(2) .
Co11 Cl11 2.3041(8) .
Co21 C21 1.869(3) .
Co21 N21 1.973(2) .
Co21 N24 1.975(2) .
Co21 N23 1.982(2) .
Co21 N22 1.986(2) .
Co21 Cl21 2.3259(7) .
O11 C114 1.413(4) .
O11 H11O 0.8400 .
O12 C115 1.360(7) .
O12 H12O 0.8400 .
O21 C214 1.419(4) .
O21 H21O 0.8400 .
O22 C215 1.411(4) .
O22 H22O 0.8400 .
N11 C113 1.482(4) .
N11 C14 1.493(4) .
N11 H11 1.0000 .
N12 C16 1.478(4) .
N12 C15 1.487(4) .
N12 H12 1.0000 .
N13 C19 1.480(3) .
N13 C18 1.483(4) .
N13 H13 1.0000 .
N14 C111 1.481(4) .
N14 C110 1.487(4) .
N14 H14 1.0000 .
N21 C24 1.485(3) .
N21 C213 1.486(3) .
N21 H21 1.0000 .
N22 C25 1.480(4) .
N22 C26 1.485(3) .
N22 H22 1.0000 .
N23 C29 1.484(4) .
N23 C28 1.489(4) .
N23 H23 1.0000 .
N24 C211 1.481(4) .
N24 C210 1.485(4) .
N24 H24 1.0000 .
C11 C12 1.223(4) .
C12 C13 1.373(4) .
C13 C13 1.206(6) 2_657
C14 C15 1.512(5) .
C14 H14A 0.9900 .
C14 H14B 0.9900 .
C15 H15A 0.9900 .
C15 H15B 0.9900 .
C16 C17 1.500(4) .
C16 H16A 0.9900 .
C16 H16B 0.9900 .
C17 C18 1.522(4) .
C17 H17A 0.9900 .
C17 H17B 0.9900 .
C18 H18A 0.9900 .
C18 H18B 0.9900 .
C19 C110 1.504(5) .
C19 H19A 0.9900 .
C19 H19B 0.9900 .
C21 C22 1.220(4) .
C22 C23 1.370(4) .
C23 C23 1.218(5) 2_566
C24 C25 1.512(4) .
C24 H24A 0.9900 .
C24 H24B 0.9900 .
C25 H25A 0.9900 .
C25 H25B 0.9900 .
C26 C27 1.515(4) .
C26 H26A 0.9900 .
C26 H26B 0.9900 .
C27 C28 1.519(4) .
C27 H27A 0.9900 .
C27 H27B 0.9900 .
C28 H28A 0.9900 .
C28 H28B 0.9900 .
C29 C210 1.504(4) .
C29 H29A 0.9900 .
C29 H29B 0.9900 .
C110 H11A 0.9900 .
C110 H11B 0.9900 .
C111 C112 1.513(5) .
C111 H11C 0.9900 .
C111 H11D 0.9900 .
C112 C113 1.518(4) .
C112 H11E 0.9900 .
C112 H11F 0.9900 .
C113 H11G 0.9900 .
C113 H11H 0.9900 .
C114 H11I 0.9800 .
C114 H11J 0.9800 .
C114 H11K 0.9800 .
C115 H11L 0.9800 .
C115 H11M 0.9800 .
C115 H11N 0.9800 .
C210 H21A 0.9900 .
C210 H21B 0.9900 .
C211 C212 1.515(4) .
C211 H21C 0.9900 .
C211 H21D 0.9900 .
C212 C213 1.518(4) .
C212 H21E 0.9900 .
C212 H21F 0.9900 .
C213 H21G 0.9900 .
C213 H21H 0.9900 .
C214 H21I 0.9800 .
C214 H21J 0.9800 .
C214 H21K 0.9800 .
C215 H21L 0.9800 .
C215 H21M 0.9800 .
C215 H21N 0.9800 .

loop_
_geom_hbond_atom_site_label_D
_geom_hbond_atom_site_label_H
_geom_hbond_atom_site_label_A
_geom_hbond_distance_DH
_geom_hbond_distance_HA
_geom_hbond_distance_DA
_geom_hbond_angle_DHA
_geom_hbond_site_symmetry_A
O11 H11O Cl12 0.84 2.28 3.100(3) 164.8 .
O12 H12O Cl22 0.84 2.35 3.151(5) 159.2 .
O21 H21O Cl12 0.84 2.31 3.135(2) 166.0 .
O22 H22O Cl22 0.84 2.27 3.103(2) 172.4 .
N11 H11 O21 1.00 2.26 3.149(4) 146.7 1_655
N12 H12 Cl22 1.00 2.59 3.364(2) 134.0 .
N13 H13 Cl12 1.00 2.50 3.299(3) 137.0 .
N14 H14 O21 1.00 2.46 3.269(3) 138.1 2_656
N21 H21 O22 1.00 2.13 3.006(3) 145.4 .
N22 H22 Cl12 1.00 2.52 3.342(2) 138.8 .
N23 H23 Cl22 1.00 2.48 3.304(2) 139.4 1_455
N24 H24 Cl21 1.00 2.48 3.283(2) 136.9 2_567
C14 H14A Cl12 0.99 2.87 3.772(3) 151.1 1_655
C15 H15A Cl22 0.99 2.77 3.355(3) 118.5 .
C16 H16A Cl11 0.99 2.81 3.335(3) 113.8 .
C18 H18B Cl11 0.99 2.78 3.325(3) 114.9 .
C24 H24B Cl12 0.99 2.96 3.614(3) 124.4 .
C25 H25A Cl12 0.99 2.85 3.372(3) 114.0 .
C26 H26A Cl21 0.99 2.84 3.360(3) 113.7 .
C28 H28B Cl21 0.99 2.79 3.335(3) 115.5 .
C112 H11E Cl11 0.99 2.82 3.681(3) 145.3 2_756
C113 H11H Cl12 0.99 2.98 3.885(3) 152.8 1_655
C212 H21F Cl11 0.99 2.97 3.741(3) 135.9 2_666
C213 H21H Cl22 0.99 2.86 3.802(3) 158.4 .

loop_
_geom_torsion_atom_site_label_1
_geom_torsion_atom_site_label_2
_geom_torsion_atom_site_label_3
_geom_torsion_atom_site_label_4
_geom_torsion
C113 N11 C14 C15 -171.7(2)
Co11 N11 C14 C15 -40.5(3)
C16 N12 C15 C14 -173.2(2)
Co11 N12 C15 C14 -43.1(3)
N11 C14 C15 N12 55.5(3)
C15 N12 C16 C17 178.2(2)
Co11 N12 C16 C17 54.6(3)
N12 C16 C17 C18 -66.5(3)
C19 N13 C18 C17 179.0(2)
Co11 N13 C18 C17 -57.0(3)
C16 C17 C18 N13 67.2(3)
C18 N13 C19 C110 170.9(2)
Co11 N13 C19 C110 40.4(3)
C213 N21 C24 C25 -171.6(2)
Co21 N21 C24 C25 -40.2(2)
C26 N22 C25 C24 -173.3(2)
Co21 N22 C25 C24 -42.1(2)
N21 C24 C25 N22 54.4(3)
C25 N22 C26 C27 179.3(2)
Co21 N22 C26 C27 54.0(3)
N22 C26 C27 C28 -68.2(3)
C29 N23 C28 C27 179.2(2)
Co21 N23 C28 C27 -56.9(3)
C26 C27 C28 N23 69.5(3)
C28 N23 C29 C210 172.5(2)
Co21 N23 C29 C210 42.3(2)
C111 N14 C110 C19 171.6(2)
Co11 N14 C110 C19 41.0(3)
N13 C19 C110 N14 -54.5(3)
C110 N14 C111 C112 179.9(2)
Co11 N14 C111 C112 -55.7(3)
N14 C111 C112 C113 67.1(3)
C14 N11 C113 C112 -176.9(2)
Co11 N11 C113 C112 58.1(3)
C111 C112 C113 N11 -67.8(3)
C211 N24 C210 C29 172.1(2)
Co21 N24 C210 C29 39.3(3)
N23 C29 C210 N24 -54.0(3)
C210 N24 C211 C212 176.7(2)
Co21 N24 C211 C212 -56.0(3)
N24 C211 C212 C213 67.6(3)
C24 N21 C213 C212 -176.7(2)
Co21 N21 C213 C212 57.6(3)
C211 C212 C213 N21 -68.4(3)
